data_7243980
loop_
_publ_author_name
'Guo, Xiuli'
'Li, Zhenhua'
'Chen, Xiaobo'
'Liang, Dadong'
'Li, Chunguang'
'Li, Guanghua'
'Wang, Li'
'Shi, Zhan'
'Feng, Shouhua'

_publ_section_title
;
 Stable isomeric layered indium coordination polymers for high proton
 conduction
;
_journal_issue 2
_journal_name_full CrystEngComm
_journal_page_first 294
_journal_page_last 299
_journal_paper_doi 10.1039/D1CE01107C
_journal_volume 24
_journal_year 2022
_chemical_formula_sum 'C14 H13 Cl In N O7'
_chemical_formula_weight 457.52
_space_group_crystal_system monoclinic
_space_group_IT_number 15
_space_group_name_Hall '-C 2yc'
_space_group_name_H-M_alt 'C 1 2/c 1'
_atom_sites_solution_hydrogens mixed
_audit_creation_method SHELXL-2014
_audit_update_record
;
2021-09-18 deposited with the CCDC.	2021-11-15 downloaded from the CCDC.
;
_cell_angle_alpha 90
_cell_angle_beta 119.2910(10)
_cell_angle_gamma 90
_cell_formula_units_Z 8
_cell_length_a 19.8240(7)
_cell_length_b 13.4404(5)
_cell_length_c 13.6238(5)
_cell_measurement_reflns_used 3781
_cell_measurement_temperature 199(2)
_cell_measurement_theta_max 28.363
_cell_measurement_theta_min 4.314
_cell_volume 3165.9(2)
_computing_structure_refinement 'SHELXL-2014 (Sheldrick, 2014)'
_diffrn_ambient_temperature 199(2)
_diffrn_measured_fraction_theta_full 0.944
_diffrn_measured_fraction_theta_max 0.955
_diffrn_measurement_device_type 'CCD area detector'
_diffrn_measurement_method 'phi and omega scans'
_diffrn_radiation_type MoK\a
_diffrn_radiation_wavelength 0.71073
_diffrn_reflns_av_R_equivalents 0.0136
_diffrn_reflns_av_unetI/netI 0.0160
_diffrn_reflns_Laue_measured_fraction_full 0.944
_diffrn_reflns_Laue_measured_fraction_max 0.955
_diffrn_reflns_limit_h_max 26
_diffrn_reflns_limit_h_min -20
_diffrn_reflns_limit_k_max 14
_diffrn_reflns_limit_k_min -17
_diffrn_reflns_limit_l_max 18
_diffrn_reflns_limit_l_min -18
_diffrn_reflns_number 10135
_diffrn_reflns_point_group_measured_fraction_full 0.944
_diffrn_reflns_point_group_measured_fraction_max 0.955
_diffrn_reflns_theta_full 25.242
_diffrn_reflns_theta_max 28.363
_diffrn_reflns_theta_min 4.314
_exptl_absorpt_coefficient_mu 1.699
_exptl_crystal_colour colourless
_exptl_crystal_density_diffrn 1.920
_exptl_crystal_description rob
_exptl_crystal_F_000 1808
_refine_diff_density_max 0.498
_refine_diff_density_min -0.490
_refine_diff_density_rms 0.063
_refine_ls_extinction_method none
_refine_ls_goodness_of_fit_ref 1.090
_refine_ls_hydrogen_treatment constr
_refine_ls_matrix_type full
_refine_ls_number_parameters 221
_refine_ls_number_reflns 3781
_refine_ls_number_restraints 0
_refine_ls_restrained_S_all 1.090
_refine_ls_R_factor_all 0.0208
_refine_ls_R_factor_gt 0.0205
_refine_ls_shift/su_max 0.001
_refine_ls_shift/su_mean 0.000
_refine_ls_structure_factor_coef Fsqd
_refine_ls_weighting_details 'w=1/[\s^2^(Fo^2^)+(0.0060P)^2^+9.3933P] where P=(Fo^2^+2Fc^2^)/3'
_refine_ls_weighting_scheme calc
_refine_ls_wR_factor_gt 0.0485
_refine_ls_wR_factor_ref 0.0487
_reflns_Friedel_coverage 0.000
_reflns_number_gt 3700
_reflns_number_total 3781
_reflns_threshold_expression 'I > 2\s(I)'
_cod_data_source_file d1ce01107c2.cif
_cod_data_source_block sad
_cod_depositor_comments 'Adding full bibliography for 7243980--7243981.cif.'
_cod_original_sg_symbol_H-M 'C 2/c'
_cod_database_code 7243980
_shelx_space_group_comment
;
The symmetry employed for this shelxl refinement is uniquely defined
by the following loop, which should always be used as a source of
symmetry information in preference to the above space-group names.
They are only intended as comments.
;
_shelxl_version_number 2014-3

loop_
_space_group_symop_operation_xyz
'x, y, z'
'-x, y, -z+1/2'
'x+1/2, y+1/2, z'
'-x+1/2, y+1/2, -z+1/2'
'-x, -y, -z'
'x, -y, z-1/2'
'-x+1/2, -y+1/2, -z'
'x+1/2, -y+1/2, z-1/2'

loop_
_atom_site_label
_atom_site_type_symbol
_atom_site_fract_x
_atom_site_fract_y
_atom_site_fract_z
_atom_site_U_iso_or_equiv
_atom_site_adp_type
_atom_site_occupancy
_atom_site_site_symmetry_order
_atom_site_calc_flag
_atom_site_refinement_flags_posn
_atom_site_refinement_flags_adp
_atom_site_refinement_flags_occupancy
_atom_site_disorder_assembly
_atom_site_disorder_group
In1 In 0.17952(2) 0.35541(2) 0.28470(2) 0.01556(5) Uani 1 1 d . . . . .
Cl1 Cl 0.21600(3) 0.31946(4) 0.14184(4) 0.02925(11) Uani 1 1 d . . . . .
O1 O 0.02381(8) 0.84738(9) 0.15234(12) 0.0206(3) Uani 1 1 d . . . . .
O1W O 0.74257(15) 0.03481(15) 0.08571(17) 0.0646(7) Uani 1 1 d G . . . .
H1WA H 0.7375 -0.0222 0.1116 0.097 Uiso 1 1 d G U . . .
H1WB H 0.7735 0.0687 0.1454 0.097 Uiso 1 1 d G U . . .
O2 O -0.19949(7) 1.18926(10) -0.06729(11) 0.0188(3) Uani 1 1 d . . . . .
O3 O -0.22459(8) 1.03518(10) -0.12618(12) 0.0248(3) Uani 1 1 d . . . . .
O4 O 0.15798(7) 1.17932(10) 0.28776(11) 0.0208(3) Uani 1 1 d . . . . .
O5 O 0.06732(8) 1.28421(10) 0.18169(12) 0.0232(3) Uani 1 1 d . . . . .
N1 N 0.10719(9) 0.49740(11) 0.21376(13) 0.0189(3) Uani 1 1 d . . . . .
C1 C -0.00359(10) 0.94227(12) 0.12389(14) 0.0140(3) Uani 1 1 d . . . . .
C2 C -0.07934(10) 0.96768(12) 0.04667(14) 0.0149(3) Uani 1 1 d . . . . .
H2 H -0.1173 0.9177 0.0091 0.018 Uiso 1 1 calc R U . . .
C3 C -0.09852(9) 1.06892(12) 0.02540(14) 0.0143(3) Uani 1 1 d . . . . .
C4 C -0.04379(10) 1.14186(12) 0.08015(14) 0.0148(3) Uani 1 1 d . . . . .
H4 H -0.0576 1.2101 0.0653 0.018 Uiso 1 1 calc R U . . .
C5 C 0.03202(9) 1.11487(12) 0.15763(14) 0.0135(3) Uani 1 1 d . . . . .
C6 C 0.05222(10) 1.01552(13) 0.17951(14) 0.0147(3) Uani 1 1 d . . . . .
H6 H 0.1038 0.9973 0.2321 0.018 Uiso 1 1 calc R U . . .
C7 C -0.17814(10) 1.09934(13) -0.05970(15) 0.0163(3) Uani 1 1 d . . . . .
C8 C 0.08955(10) 1.19564(13) 0.21339(14) 0.0157(3) Uani 1 1 d . . . . .
C9 C -0.02731(10) 0.76655(13) 0.09838(15) 0.0175(3) Uani 1 1 d . . . . .
H9A H -0.0518 0.7733 0.0156 0.021 Uiso 1 1 calc R U . . .
H9B H -0.0685 0.7650 0.1194 0.021 Uiso 1 1 calc R U . . .
C10 C 0.02930(11) 0.49503(14) 0.15170(17) 0.0226(4) Uani 1 1 d . . . . .
H10 H 0.0040 0.4323 0.1344 0.027 Uiso 1 1 calc R U . . .
C11 C -0.01516(11) 0.58019(14) 0.11221(17) 0.0222(4) Uani 1 1 d . . . . .
H11 H -0.0698 0.5753 0.0683 0.027 Uiso 1 1 calc R U . . .
C12 C 0.02038(10) 0.67302(13) 0.13694(15) 0.0167(3) Uani 1 1 d . . . . .
C13 C 0.10029(11) 0.67538(14) 0.19875(19) 0.0274(4) Uani 1 1 d . . . . .
H13 H 0.1269 0.7372 0.2162 0.033 Uiso 1 1 calc R U . . .
C14 C 0.14110(11) 0.58730(15) 0.2350(2) 0.0289(4) Uani 1 1 d . . . . .
H14 H 0.1959 0.5905 0.2771 0.035 Uiso 1 1 calc R U . . .
O6 O 0.15113(8) 0.35481(10) 0.42163(12) 0.0233(3) Uani 1 1 d . . . . .
H6A H 0.1787 0.3997 0.4714 0.035 Uiso 1 1 d R U . . .
H6B H 0.1659 0.2986 0.4581 0.035 Uiso 1 1 d R U . . .

loop_
_atom_site_aniso_label
_atom_site_aniso_U_11
_atom_site_aniso_U_22
_atom_site_aniso_U_33
_atom_site_aniso_U_23
_atom_site_aniso_U_13
_atom_site_aniso_U_12
In1 0.01090(7) 0.00886(7) 0.01872(7) -0.00004(4) 0.00085(5) -0.00107(4)
Cl1 0.0324(3) 0.0263(2) 0.0303(2) 0.00017(19) 0.0163(2) -0.0007(2)
O1 0.0164(6) 0.0066(6) 0.0259(7) 0.0008(5) 0.0002(5) 0.0013(5)
O1W 0.0737(15) 0.0298(10) 0.0381(10) 0.0115(8) -0.0133(10) -0.0222(10)
O2 0.0139(6) 0.0120(6) 0.0213(6) 0.0004(5) 0.0014(5) 0.0032(5)
O3 0.0144(6) 0.0131(6) 0.0301(7) -0.0029(5) -0.0021(5) 0.0007(5)
O4 0.0138(6) 0.0138(6) 0.0238(6) -0.0009(5) 0.0005(5) -0.0016(5)
O5 0.0161(6) 0.0094(6) 0.0310(7) -0.0009(5) 0.0014(5) -0.0019(5)
N1 0.0170(7) 0.0089(7) 0.0248(8) 0.0012(5) 0.0055(6) 0.0009(5)
C1 0.0141(7) 0.0076(7) 0.0165(7) 0.0010(6) 0.0046(6) 0.0020(6)
C2 0.0128(7) 0.0100(7) 0.0168(7) -0.0008(6) 0.0032(6) -0.0001(6)
C3 0.0117(7) 0.0111(7) 0.0162(7) 0.0003(6) 0.0036(6) 0.0014(6)
C4 0.0137(7) 0.0097(7) 0.0177(7) -0.0001(6) 0.0052(6) 0.0013(6)
C5 0.0125(7) 0.0095(7) 0.0153(7) -0.0016(6) 0.0043(6) -0.0011(6)
C6 0.0113(7) 0.0123(8) 0.0158(7) -0.0001(6) 0.0030(6) 0.0012(6)
C7 0.0117(7) 0.0128(8) 0.0188(8) 0.0004(6) 0.0031(6) 0.0007(6)
C8 0.0144(7) 0.0114(8) 0.0177(8) -0.0019(6) 0.0049(6) -0.0018(6)
C9 0.0154(8) 0.0080(7) 0.0217(8) 0.0002(6) 0.0033(7) 0.0001(6)
C10 0.0206(9) 0.0098(8) 0.0291(9) -0.0007(7) 0.0058(8) -0.0009(7)
C11 0.0161(8) 0.0131(8) 0.0284(9) -0.0005(7) 0.0038(7) 0.0004(7)
C12 0.0182(8) 0.0096(7) 0.0197(8) 0.0021(6) 0.0071(7) 0.0024(6)
C13 0.0173(9) 0.0098(8) 0.0443(12) 0.0030(8) 0.0067(8) -0.0001(7)
C14 0.0163(8) 0.0123(9) 0.0446(12) 0.0034(8) 0.0043(8) 0.0005(7)
O6 0.0216(7) 0.0184(7) 0.0257(7) 0.0020(5) 0.0082(6) -0.0003(5)

loop_
_atom_type_symbol
_atom_type_description
_atom_type_scat_dispersion_real
_atom_type_scat_dispersion_imag
_atom_type_scat_source
C C 0.0033 0.0016 'International Tables Vol C Tables 4.2.6.8 and 6.1.1.4'
H H 0.0000 0.0000 'International Tables Vol C Tables 4.2.6.8 and 6.1.1.4'
N N 0.0061 0.0033 'International Tables Vol C Tables 4.2.6.8 and 6.1.1.4'
O O 0.0106 0.0060 'International Tables Vol C Tables 4.2.6.8 and 6.1.1.4'
Cl Cl 0.1484 0.1585 'International Tables Vol C Tables 4.2.6.8 and 6.1.1.4'
In In -0.7276 1.3100 'International Tables Vol C Tables 4.2.6.8 and 6.1.1.4'

loop_
_geom_angle_atom_site_label_1
_geom_angle_atom_site_label_2
_geom_angle_atom_site_label_3
_geom_angle
_geom_angle_site_symmetry_1
_geom_angle_site_symmetry_3
_geom_angle_publ_flag
O5 In1 O6 86.59(6) 1_545 . ?
O5 In1 O3 164.80(5) 1_545 8_566 ?
O6 In1 O3 92.54(6) . 8_566 ?
O5 In1 N1 82.18(5) 1_545 . ?
O6 In1 N1 89.65(6) . . ?
O3 In1 N1 82.64(5) 8_566 . ?
O5 In1 O2 137.29(5) 1_545 8_566 ?
O6 In1 O2 81.22(5) . 8_566 ?
O3 In1 O2 57.20(5) 8_566 8_566 ?
N1 In1 O2 138.02(5) . 8_566 ?
O5 In1 O4 56.48(5) 1_545 1_545 ?
O6 In1 O4 81.98(5) . 1_545 ?
O3 In1 O4 138.43(5) 8_566 1_545 ?
N1 In1 O4 138.08(5) . 1_545 ?
O2 In1 O4 81.27(4) 8_566 1_545 ?
O5 In1 Cl1 90.39(4) 1_545 . ?
O6 In1 Cl1 168.09(4) . . ?
O3 In1 Cl1 93.36(4) 8_566 . ?
N1 In1 Cl1 101.36(4) . . ?
O2 In1 Cl1 93.33(4) 8_566 . ?
O4 In1 Cl1 86.75(4) 1_545 . ?
O5 In1 C7 165.53(5) 1_545 8_566 ?
O6 In1 C7 86.34(5) . 8_566 ?
O3 In1 C7 28.51(5) 8_566 8_566 ?
N1 In1 C7 110.39(5) . 8_566 ?
O2 In1 C7 28.69(5) 8_566 8_566 ?
O4 In1 C7 109.95(5) 1_545 8_566 ?
Cl1 In1 C7 93.95(4) . 8_566 ?
O5 In1 C8 28.37(5) 1_545 1_545 ?
O6 In1 C8 84.40(5) . 1_545 ?
O3 In1 C8 166.51(5) 8_566 1_545 ?
N1 In1 C8 110.42(6) . 1_545 ?
O2 In1 C8 109.31(5) 8_566 1_545 ?
O4 In1 C8 28.13(5) 1_545 1_545 ?
Cl1 In1 C8 87.48(4) . 1_545 ?
C7 In1 C8 138.00(5) 8_566 1_545 ?
C1 O1 C9 118.90(13) . . ?
H1WA O1W H1WB 104.5 . . ?
C7 O2 In1 89.21(10) . 8_465 ?
C7 O3 In1 93.92(11) . 8_465 ?
C8 O4 In1 86.84(10) . 1_565 ?
C8 O5 In1 96.74(10) . 1_565 ?
C14 N1 C10 117.04(16) . . ?
C14 N1 In1 120.86(12) . . ?
C10 N1 In1 122.09(12) . . ?
O1 C1 C2 125.20(15) . . ?
O1 C1 C6 113.90(14) . . ?
C2 C1 C6 120.90(15) . . ?
C1 C2 C3 118.51(15) . . ?
C1 C2 H2 120.7 . . ?
C3 C2 H2 120.7 . . ?
C4 C3 C2 121.00(15) . . ?
C4 C3 C7 118.70(15) . . ?
C2 C3 C7 120.28(15) . . ?
C3 C4 C5 119.66(15) . . ?
C3 C4 H4 120.2 . . ?
C5 C4 H4 120.2 . . ?
C6 C5 C4 120.27(15) . . ?
C6 C5 C8 121.73(15) . . ?
C4 C5 C8 117.99(15) . . ?
C5 C6 C1 119.66(15) . . ?
C5 C6 H6 120.2 . . ?
C1 C6 H6 120.2 . . ?
O3 C7 O2 119.67(15) . . ?
O3 C7 C3 119.64(16) . . ?
O2 C7 C3 120.68(15) . . ?
O3 C7 In1 57.58(9) . 8_465 ?
O2 C7 In1 62.10(9) . 8_465 ?
C3 C7 In1 177.18(13) . 8_465 ?
O4 C8 O5 119.84(16) . . ?
O4 C8 C5 122.82(16) . . ?
O5 C8 C5 117.34(15) . . ?
O4 C8 In1 65.02(9) . 1_565 ?
O5 C8 In1 54.90(9) . 1_565 ?
C5 C8 In1 171.34(12) . 1_565 ?
O1 C9 C12 106.91(14) . . ?
O1 C9 H9A 110.3 . . ?
C12 C9 H9A 110.3 . . ?
O1 C9 H9B 110.3 . . ?
C12 C9 H9B 110.3 . . ?
H9A C9 H9B 108.6 . . ?
N1 C10 C11 122.69(17) . . ?
N1 C10 H10 118.7 . . ?
C11 C10 H10 118.7 . . ?
C10 C11 C12 119.82(17) . . ?
C10 C11 H11 120.1 . . ?
C12 C11 H11 120.1 . . ?
C13 C12 C11 117.48(17) . . ?
C13 C12 C9 122.02(16) . . ?
C11 C12 C9 120.50(16) . . ?
C14 C13 C12 119.59(18) . . ?
C14 C13 H13 120.2 . . ?
C12 C13 H13 120.2 . . ?
N1 C14 C13 123.35(18) . . ?
N1 C14 H14 118.3 . . ?
C13 C14 H14 118.3 . . ?
In1 O6 H6A 109.5 . . ?
In1 O6 H6B 109.5 . . ?
H6A O6 H6B 104.4 . . ?

loop_
_geom_bond_atom_site_label_1
_geom_bond_atom_site_label_2
_geom_bond_distance
_geom_bond_site_symmetry_2
_geom_bond_publ_flag
In1 O5 2.1860(13) 1_545 ?
In1 O6 2.1964(14) . ?
In1 O3 2.2342(13) 8_566 ?
In1 N1 2.2970(15) . ?
In1 O2 2.3339(13) 8_566 ?
In1 O4 2.4090(14) 1_545 ?
In1 Cl1 2.4335(5) . ?
In1 C7 2.6406(17) 8_566 ?
In1 C8 2.6535(17) 1_545 ?
O1 C1 1.3659(19) . ?
O1 C9 1.421(2) . ?
O1W H1WA 0.8699 . ?
O1W H1WB 0.8700 . ?
O2 C7 1.268(2) . ?
O2 In1 2.3339(13) 8_465 ?
O3 C7 1.263(2) . ?
O3 In1 2.2342(13) 8_465 ?
O4 C8 1.253(2) . ?
O4 In1 2.4089(13) 1_565 ?
O5 C8 1.269(2) . ?
O5 In1 2.1859(13) 1_565 ?
N1 C14 1.344(2) . ?
N1 C10 1.350(2) . ?
C1 C2 1.390(2) . ?
C1 C6 1.395(2) . ?
C2 C3 1.404(2) . ?
C2 H2 0.9500 . ?
C3 C4 1.379(2) . ?
C3 C7 1.487(2) . ?
C4 C5 1.397(2) . ?
C4 H4 0.9500 . ?
C5 C6 1.384(2) . ?
C5 C8 1.486(2) . ?
C6 H6 0.9500 . ?
C7 In1 2.6407(17) 8_465 ?
C8 In1 2.6535(17) 1_565 ?
C9 C12 1.505(2) . ?
C9 H9A 0.9900 . ?
C9 H9B 0.9900 . ?
C10 C11 1.383(3) . ?
C10 H10 0.9500 . ?
C11 C12 1.391(2) . ?
C11 H11 0.9500 . ?
C12 C13 1.384(3) . ?
C13 C14 1.382(3) . ?
C13 H13 0.9500 . ?
C14 H14 0.9500 . ?
O6 H6A 0.8720 . ?
O6 H6B 0.8720 . ?

loop_
_geom_hbond_atom_site_label_D
_geom_hbond_atom_site_label_H
_geom_hbond_atom_site_label_A
_geom_hbond_distance_DH
_geom_hbond_distance_HA
_geom_hbond_distance_DA
_geom_hbond_angle_DHA
_geom_hbond_site_symmetry_A
O1W H1WA Cl1 0.87 2.25 3.104(2) 168.0 3_545
O1W H1WB O4 0.87 1.92 2.703(2) 149.5 2_645
C10 H10 O5 0.95 2.27 2.909(2) 123.8 1_545
C13 H13 Cl1 0.95 2.96 3.740(2) 140.2 4
C14 H14 O3 0.95 2.24 2.907(2) 126.0 8_566
O6 H6A O1W 0.87 1.69 2.553(2) 167.5 8_456
O6 H6B O2 0.87 1.96 2.8189(19) 167.4 2_545

loop_
_geom_torsion_atom_site_label_1
_geom_torsion_atom_site_label_2
_geom_torsion_atom_site_label_3
_geom_torsion_atom_site_label_4
_geom_torsion
_geom_torsion_site_symmetry_1
_geom_torsion_site_symmetry_2
_geom_torsion_site_symmetry_3
_geom_torsion_site_symmetry_4
_geom_torsion_publ_flag
C9 O1 C1 C2 1.5(3) . . . . ?
C9 O1 C1 C6 -178.08(16) . . . . ?
O1 C1 C2 C3 -179.30(16) . . . . ?
C6 C1 C2 C3 0.3(3) . . . . ?
C1 C2 C3 C4 -0.4(3) . . . . ?
C1 C2 C3 C7 177.70(16) . . . . ?
C2 C3 C4 C5 0.3(3) . . . . ?
C7 C3 C4 C5 -177.83(16) . . . . ?
C3 C4 C5 C6 0.0(3) . . . . ?
C3 C4 C5 C8 179.00(16) . . . . ?
C4 C5 C6 C1 -0.1(3) . . . . ?
C8 C5 C6 C1 -179.10(16) . . . . ?
O1 C1 C6 C5 179.59(16) . . . . ?
C2 C1 C6 C5 0.0(3) . . . . ?
In1 O3 C7 O2 -0.52(19) 8_465 . . . ?
In1 O3 C7 C3 -179.49(14) 8_465 . . . ?
In1 O2 C7 O3 0.50(18) 8_465 . . . ?
In1 O2 C7 C3 179.46(15) 8_465 . . . ?
C4 C3 C7 O3 166.07(17) . . . . ?
C2 C3 C7 O3 -12.1(3) . . . . ?
C4 C3 C7 O2 -12.9(3) . . . . ?
C2 C3 C7 O2 168.97(17) . . . . ?
In1 O4 C8 O5 -3.13(17) 1_565 . . . ?
In1 O4 C8 C5 175.78(16) 1_565 . . . ?
In1 O5 C8 O4 3.47(19) 1_565 . . . ?
In1 O5 C8 C5 -175.50(13) 1_565 . . . ?
C6 C5 C8 O4 -4.3(3) . . . . ?
C4 C5 C8 O4 176.63(17) . . . . ?
C6 C5 C8 O5 174.59(17) . . . . ?
C4 C5 C8 O5 -4.4(2) . . . . ?
C1 O1 C9 C12 174.11(15) . . . . ?
C14 N1 C10 C11 -1.1(3) . . . . ?
In1 N1 C10 C11 177.38(15) . . . . ?
N1 C10 C11 C12 -0.4(3) . . . . ?
C10 C11 C12 C13 1.6(3) . . . . ?
C10 C11 C12 C9 -177.67(19) . . . . ?
O1 C9 C12 C13 -9.1(3) . . . . ?
O1 C9 C12 C11 170.14(17) . . . . ?
C11 C12 C13 C14 -1.3(3) . . . . ?
C9 C12 C13 C14 178.0(2) . . . . ?
C10 N1 C14 C13 1.4(3) . . . . ?
In1 N1 C14 C13 -177.05(18) . . . . ?
C12 C13 C14 N1 -0.2(4) . . . . ?
